data_1514959
loop_
_publ_author_name
'Nakamura, Shoichi'
'Hiroto, Satoru'
'Shinokubo, Hiroshi'

_publ_section_title
;
 Synthesis and oxidation of cyclic tetraindole
;
_journal_issue 2
_journal_name_full 'Chemical Science'
_journal_page_first 524
_journal_paper_doi 10.1039/c1sc00665g
_journal_volume 3
_journal_year 2012
_chemical_formula_sum 'C54 H52 N4 O2'
_chemical_formula_weight 789.00
_chemical_name_systematic
;
?
;
_space_group_IT_number 120
_symmetry_cell_setting tetragonal
_symmetry_space_group_name_Hall 'I -4 -2c'
_symmetry_space_group_name_H-M 'I -4 c 2'
_atom_sites_solution_hydrogens geom
_atom_sites_solution_primary direct
_atom_sites_solution_secondary difmap
_audit_creation_method SHELXL-97
_cell_angle_alpha 90.00
_cell_angle_beta 90.00
_cell_angle_gamma 90.00
_cell_formula_units_Z 4
_cell_length_a 17.198(4)
_cell_length_b 17.198(4)
_cell_length_c 15.807(7)
_cell_measurement_reflns_used 861
_cell_measurement_temperature 153(2)
_cell_measurement_theta_max 19.92
_cell_measurement_theta_min 2.95
_cell_volume 4675(3)
_computing_cell_refinement 'Bruker SMART'
_computing_data_collection 'Bruker SMART'
_computing_data_reduction 'Bruker SAINT'
_computing_molecular_graphics 'Bruker SHELXTL'
_computing_publication_material 'Bruker SHELXTL'
_computing_structure_refinement 'SHELXL-97 (Sheldrick, 1997)'
_computing_structure_solution 'SHELXS-97 (Sheldrick, 1990)'
_diffrn_ambient_temperature 153(2)
_diffrn_measured_fraction_theta_full 0.996
_diffrn_measured_fraction_theta_max 0.996
_diffrn_measurement_device_type 'CCD area detector'
_diffrn_measurement_method 'phi and omega scans'
_diffrn_radiation_monochromator graphite
_diffrn_radiation_source 'fine-focus sealed tube'
_diffrn_radiation_type MoK\a
_diffrn_radiation_wavelength 0.71073
_diffrn_reflns_av_R_equivalents 0.0595
_diffrn_reflns_av_sigmaI/netI 0.0569
_diffrn_reflns_limit_h_max 15
_diffrn_reflns_limit_h_min -20
_diffrn_reflns_limit_k_max 12
_diffrn_reflns_limit_k_min -20
_diffrn_reflns_limit_l_max 18
_diffrn_reflns_limit_l_min -18
_diffrn_reflns_number 6057
_diffrn_reflns_theta_full 24.98
_diffrn_reflns_theta_max 24.98
_diffrn_reflns_theta_min 1.67
_exptl_absorpt_coefficient_mu 0.068
_exptl_absorpt_correction_T_max 0.9966
_exptl_absorpt_correction_T_min 0.9865
_exptl_absorpt_correction_type empirical
_exptl_crystal_colour colorless
_exptl_crystal_density_diffrn 1.121
_exptl_crystal_density_method 'not measured'
_exptl_crystal_description prism
_exptl_crystal_F_000 1680
_exptl_crystal_size_max 0.20
_exptl_crystal_size_mid 0.10
_exptl_crystal_size_min 0.05
_refine_diff_density_max 0.294
_refine_diff_density_min -0.166
_refine_diff_density_rms 0.052
_refine_ls_abs_structure_details 'Flack H D (1983), Acta Cryst. A39, 876-881'
_refine_ls_abs_structure_Flack -2(5)
_refine_ls_extinction_method none
_refine_ls_goodness_of_fit_ref 1.029
_refine_ls_hydrogen_treatment constr
_refine_ls_matrix_type full
_refine_ls_number_parameters 157
_refine_ls_number_reflns 1885
_refine_ls_number_restraints 0
_refine_ls_restrained_S_all 1.029
_refine_ls_R_factor_all 0.1032
_refine_ls_R_factor_gt 0.0745
_refine_ls_shift/su_max 0.000
_refine_ls_shift/su_mean 0.000
_refine_ls_structure_factor_coef Fsqd
_refine_ls_weighting_details 'calc w=1/[\s^2^(Fo^2^)+(0.1325P)^2^+0.0000P] where P=(Fo^2^+2Fc^2^)/3'
_refine_ls_weighting_scheme calc
_refine_ls_wR_factor_gt 0.1881
_refine_ls_wR_factor_ref 0.2068
_reflns_number_gt 1330
_reflns_number_total 1885
_reflns_threshold_expression >2sigma(I)
_cod_data_source_file c1sc00665g.txt
_cod_data_source_block 0902nak
_cod_depositor_comments
;
The following automatic conversions were performed:

'_symmetry_cell_setting' value 'Tetragonal' changed to 'tetragonal'
according to
/usr/data/users/saulius/automatic-downloads/retrospective/RSC/lib/dictionaries/cif_core.dic
dictionary named 'cif_core.dic' version 2.4.2 from 2011-04-26.

Automatic conversion script
Id: cif_fix_values 2281 2013-09-26 08:29:07Z andrius 
;
_cod_original_sg_symbol_H-M I-4c2
_cod_database_code 1514959

loop_
_symmetry_equiv_pos_as_xyz
'x, y, z'
'-x, -y, z'
'y, -x, -z'
'-y, x, -z'
'x, -y, z+1/2'
'-x, y, z+1/2'
'y, x, -z+1/2'
'-y, -x, -z+1/2'
'x+1/2, y+1/2, z+1/2'
'-x+1/2, -y+1/2, z+1/2'
'y+1/2, -x+1/2, -z+1/2'
'-y+1/2, x+1/2, -z+1/2'
'x+1/2, -y+1/2, z+1'
'-x+1/2, y+1/2, z+1'
'y+1/2, x+1/2, -z+1'
'-y+1/2, -x+1/2, -z+1'

loop_
_atom_site_label
_atom_site_type_symbol
_atom_site_fract_x
_atom_site_fract_y
_atom_site_fract_z
_atom_site_U_iso_or_equiv
_atom_site_adp_type
_atom_site_occupancy
_atom_site_symmetry_multiplicity
_atom_site_calc_flag
_atom_site_refinement_flags
_atom_site_disorder_assembly
_atom_site_disorder_group
C1 C 0.3241(3) 0.0425(3) 0.2424(3) 0.0566(12) Uani 1 1 d . . .
C2 C 0.2782(3) 0.0948(3) 0.2815(3) 0.0633(14) Uani 1 1 d . . .
H2 H 0.2241 0.0897 0.2921 0.076 Uiso 1 1 calc R . .
C3 C 0.3267(3) 0.1605(3) 0.3046(3) 0.0601(13) Uani 1 1 d . . .
C4 C 0.3139(2) 0.2303(3) 0.3457(3) 0.0658(15) Uani 1 1 d . . .
H4 H 0.2627 0.2429 0.3636 0.079 Uiso 1 1 calc R . .
C5 C 0.3732(2) 0.2822(3) 0.3614(3) 0.0574(13) Uani 1 1 d . . .
C6 C 0.4481(2) 0.2625(3) 0.3331(3) 0.0632(14) Uani 1 1 d . . .
H6 H 0.4895 0.2977 0.3438 0.076 Uiso 1 1 calc R . .
C7 C 0.4648(2) 0.1929(3) 0.2895(3) 0.0531(12) Uani 1 1 d . . .
C8 C 0.4015(2) 0.1433(3) 0.2778(3) 0.0518(11) Uani 1 1 d . . .
C9 C 0.3605(3) 0.3575(3) 0.4114(3) 0.0633(14) Uani 1 1 d . . .
C10 C 0.3901(4) 0.3448(4) 0.4998(5) 0.120(3) Uani 1 1 d . . .
H10A H 0.3853 0.3932 0.5321 0.180 Uiso 1 1 calc R . .
H10B H 0.4449 0.3290 0.4976 0.180 Uiso 1 1 calc R . .
H10C H 0.3595 0.3039 0.5272 0.180 Uiso 1 1 calc R . .
C11 C 0.2759(3) 0.3811(3) 0.4172(5) 0.088(2) Uani 1 1 d . . .
H11A H 0.2552 0.3895 0.3602 0.131 Uiso 1 1 calc R . .
H11B H 0.2715 0.4293 0.4499 0.131 Uiso 1 1 calc R . .
H11C H 0.2462 0.3399 0.4452 0.131 Uiso 1 1 calc R . .
C12 C 0.4044(5) 0.4251(4) 0.3716(7) 0.137(4) Uani 1 1 d . . .
H12A H 0.3805 0.4384 0.3172 0.206 Uiso 1 1 calc R . .
H12B H 0.4587 0.4102 0.3627 0.206 Uiso 1 1 calc R . .
H12C H 0.4021 0.4702 0.4094 0.206 Uiso 1 1 calc R . .
N1 N 0.3993(2) 0.0695(2) 0.2395(2) 0.0560(10) Uani 1 1 d . . .
H1 H 0.4392 0.0448 0.2174 0.067 Uiso 1 1 calc R . .
O1 O 0.4758(2) -0.0125(3) 0.1087(3) 0.0310(12) Uani 0.50 1 d P . .
C20 C 0.5251(8) 0.1290(6) 0.0308(8) 0.061(3) Uani 0.50 1 d P A 2
C15 C 0.5573(5) 0.0516(4) 0.0560(4) 0.0404(18) Uani 0.50 1 d P . .
C23 C 0.5224(7) 0.1321(6) -0.0161(8) 0.056(3) Uani 0.50 1 d P A 1

loop_
_atom_site_aniso_label
_atom_site_aniso_U_11
_atom_site_aniso_U_22
_atom_site_aniso_U_33
_atom_site_aniso_U_23
_atom_site_aniso_U_13
_atom_site_aniso_U_12
C1 0.054(3) 0.060(3) 0.056(3) -0.015(2) -0.021(2) 0.001(2)
C2 0.048(2) 0.063(3) 0.079(3) -0.021(3) -0.021(2) -0.003(2)
C3 0.051(3) 0.065(3) 0.064(3) -0.029(2) -0.010(2) 0.001(2)
C4 0.043(2) 0.082(4) 0.073(4) -0.031(3) -0.002(2) -0.001(2)
C5 0.041(2) 0.069(3) 0.062(3) -0.036(3) -0.002(2) 0.002(2)
C6 0.043(2) 0.074(3) 0.073(3) -0.033(3) 0.002(2) -0.005(2)
C7 0.046(2) 0.065(3) 0.049(3) -0.021(2) 0.007(2) 0.0016(19)
C8 0.053(2) 0.060(3) 0.043(2) -0.022(2) -0.006(2) 0.001(2)
C9 0.045(3) 0.070(3) 0.075(3) -0.039(3) -0.003(2) 0.009(2)
C10 0.129(6) 0.121(6) 0.111(5) -0.086(5) -0.054(5) 0.058(4)
C11 0.062(3) 0.074(3) 0.127(6) -0.040(4) -0.015(3) 0.020(3)
C12 0.140(6) 0.075(4) 0.196(9) -0.069(5) 0.088(7) -0.039(4)
N1 0.057(2) 0.060(2) 0.051(2) -0.025(2) -0.0098(17) 0.0043(18)
O1 0.028(3) 0.039(3) 0.027(2) -0.001(2) -0.0015(19) -0.001(2)
C20 0.117(9) 0.034(5) 0.031(6) 0.001(6) -0.018(7) 0.006(5)
C15 0.059(5) 0.046(5) 0.016(4) -0.001(3) -0.004(4) -0.019(4)
C23 0.113(9) 0.028(5) 0.026(6) -0.007(5) 0.003(6) -0.013(5)

loop_
_atom_type_symbol
_atom_type_description
_atom_type_scat_dispersion_real
_atom_type_scat_dispersion_imag
_atom_type_scat_source
C C 0.0033 0.0016 'International Tables Vol C Tables 4.2.6.8 and 6.1.1.4'
H H 0.0000 0.0000 'International Tables Vol C Tables 4.2.6.8 and 6.1.1.4'
N N 0.0061 0.0033 'International Tables Vol C Tables 4.2.6.8 and 6.1.1.4'
O O 0.0106 0.0060 'International Tables Vol C Tables 4.2.6.8 and 6.1.1.4'

loop_
_geom_angle_atom_site_label_1
_geom_angle_atom_site_label_2
_geom_angle_atom_site_label_3
_geom_angle
_geom_angle_site_symmetry_1
_geom_angle_site_symmetry_3
C2 C1 N1 109.9(4) . .
C2 C1 C7 130.9(4) . 12_545
N1 C1 C7 119.1(4) . 12_545
C1 C2 C3 107.4(4) . .
C1 C2 H2 126.3 . .
C3 C2 H2 126.3 . .
C4 C3 C8 118.5(4) . .
C4 C3 C2 134.7(4) . .
C8 C3 C2 106.9(4) . .
C5 C4 C3 121.9(4) . .
C5 C4 H4 119.0 . .
C3 C4 H4 119.0 . .
C4 C5 C6 117.8(4) . .
C4 C5 C9 122.3(4) . .
C6 C5 C9 119.9(4) . .
C5 C6 C7 123.1(4) . .
C5 C6 H6 118.4 . .
C7 C6 H6 118.4 . .
C8 C7 C6 115.2(4) . .
C8 C7 C1 123.1(4) . 11
C6 C7 C1 121.7(4) . 11
C3 C8 C7 123.6(4) . .
C3 C8 N1 107.4(4) . .
C7 C8 N1 129.1(4) . .
C10 C9 C11 108.0(5) . .
C10 C9 C12 109.1(6) . .
C11 C9 C12 107.2(5) . .
C10 C9 C5 108.0(4) . .
C11 C9 C5 113.3(4) . .
C12 C9 C5 111.2(4) . .
C9 C10 H10A 109.5 . .
C9 C10 H10B 109.5 . .
H10A C10 H10B 109.5 . .
C9 C10 H10C 109.5 . .
H10A C10 H10C 109.5 . .
H10B C10 H10C 109.5 . .
C9 C11 H11A 109.5 . .
C9 C11 H11B 109.5 . .
H11A C11 H11B 109.5 . .
C9 C11 H11C 109.5 . .
H11A C11 H11C 109.5 . .
H11B C11 H11C 109.5 . .
C9 C12 H12A 109.5 . .
C9 C12 H12B 109.5 . .
H12A C12 H12B 109.5 . .
C9 C12 H12C 109.5 . .
H12A C12 H12C 109.5 . .
H12B C12 H12C 109.5 . .
C1 N1 C8 108.5(3) . .
C1 N1 H1 125.8 . .
C8 N1 H1 125.8 . .
O1 O1 C15 132.2(5) 2_655 2_655
C15 C20 C15 61.7(6) . 15_544
O1 C15 C20 120.1(8) 2_655 .
O1 C15 C23 120.0(8) 2_655 15_544
C20 C15 C23 119.9(6) . 15_544
O1 C15 C15 133.6(4) 2_655 15_544
C20 C15 C15 70.4(7) . 15_544
C23 C15 C15 69.6(7) 15_544 15_544
O1 C15 C23 132.1(7) 2_655 .
C20 C15 C23 21.6(5) . .
C23 C15 C23 105.1(8) 15_544 .
C15 C15 C23 48.8(5) 15_544 .
O1 C15 C20 131.9(7) 2_655 15_544
C20 C15 C20 105.1(8) . 15_544
C23 C15 C20 21.7(5) 15_544 15_544
C15 C15 C20 47.9(5) 15_544 15_544
C23 C15 C20 86.9(4) . 15_544
C15 C23 C15 61.6(6) 15_544 .

loop_
_geom_bond_atom_site_label_1
_geom_bond_atom_site_label_2
_geom_bond_distance
_geom_bond_site_symmetry_2
C1 C2 1.347(6) .
C1 N1 1.375(6) .
C1 C7 1.458(6) 12_545
C2 C3 1.450(7) .
C2 H2 0.9500 .
C3 C4 1.383(6) .
C3 C8 1.387(6) .
C4 C5 1.377(6) .
C4 H4 0.9500 .
C5 C6 1.405(6) .
C5 C9 1.532(6) .
C6 C7 1.411(6) .
C6 H6 0.9500 .
C7 C8 1.395(6) .
C7 C1 1.458(6) 11
C8 N1 1.406(5) .
C9 C10 1.503(9) .
C9 C11 1.514(7) .
C9 C12 1.521(9) .
C10 H10A 0.9800 .
C10 H10B 0.9800 .
C10 H10C 0.9800 .
C11 H11A 0.9800 .
C11 H11B 0.9800 .
C11 H11C 0.9800 .
C12 H12A 0.9800 .
C12 H12B 0.9800 .
C12 H12C 0.9800 .
N1 H1 0.8800 .
O1 O1 0.936(8) 2_655
O1 C15 1.213(7) 2_655
C20 C15 1.496(14) .
C20 C15 1.900(14) 15_544
C15 O1 1.213(7) 2_655
C15 C23 1.518(14) 15_544
C15 C15 1.776(13) 15_544
C15 C23 1.892(15) .
C15 C20 1.900(15) 15_544
C23 C15 1.518(14) 15_544
